data_7238792
loop_
_publ_author_name
'Chen, Chung-Yu'
'Yang, Cheng-Hao'
'Hu, Wan-Ping'
'Kishore Vandavasi, Jaya'
'Chung, Mei-Ing'
'Wang, Jeh-Jeng'

_publ_section_title
;
 Synthesis of fused triazolo[4,5-d]quinoline/chromene/thiochromene
 derivatives via palladium catalysis mediated by tetrabutylammonium iodide
;
_journal_issue 8
_journal_name_full 'RSC Advances'
_journal_page_first 2710
_journal_paper_doi 10.1039/c2ra22799a
_journal_volume 3
_journal_year 2013
_chemical_formula_moiety 'C18 H17 N3 O4'
_chemical_formula_sum 'C18 H17 N3 O4'
_chemical_formula_weight 339.35
_space_group_IT_number 14
_space_group_name_Hall '-P 2ybc'
_space_group_name_H-M_alt 'P 1 21/c 1'
_symmetry_cell_setting monoclinic
_symmetry_Int_Tables_number 14
_symmetry_space_group_name_H-M 'P 1 21/c 1'
_atom_sites_solution_hydrogens geom
_atom_sites_solution_primary direct
_atom_sites_solution_secondary difmap
_audit_creation_method SHELXL-97
_cell_angle_alpha 90.00
_cell_angle_beta 90.573(2)
_cell_angle_gamma 90.00
_cell_formula_units_Z 4
_cell_length_a 9.7873(2)
_cell_length_b 13.8510(3)
_cell_length_c 11.8661(2)
_cell_measurement_reflns_used 4450
_cell_measurement_temperature 297(2)
_cell_measurement_theta_max 71.4744
_cell_measurement_theta_min 3.1880
_cell_volume 1608.53(6)
_computing_cell_refinement
;
CrysAlis RED, Oxford Diffraction Ltd.,
Version 1.171.32.29 (release 10-06-2008 CrysAlis171 .NET)
(compiled Jun 10 2008,16:49:55)
;
_computing_data_collection
;
CrysAlis CCD, Oxford Diffraction Ltd.,
Version 1.171.32.29 (release 10-06-2008 CrysAlis171 .NET)
(compiled Jun 10 2008,16:49:55)
;
_computing_data_reduction
;
CrysAlis RED, Oxford Diffraction Ltd.,
Version 1.171.32.29 (release 10-06-2008 CrysAlis171 .NET)
(compiled Jun 10 2008,16:49:55)
;
_computing_molecular_graphics 'Bruker SHELXTL'
_computing_publication_material 'Bruker SHELXTL'
_computing_structure_refinement 'SHELXL-97 (Sheldrick, 2008)'
_computing_structure_solution 'SHELXS-97 (Sheldrick, 2008)'
_diffrn_ambient_temperature 297(2)
_diffrn_measured_fraction_theta_full 0.989
_diffrn_measured_fraction_theta_max 0.974
_diffrn_measurement_device_type 'CCD detector'
_diffrn_measurement_method '\w scans'
_diffrn_radiation_monochromator graphite
_diffrn_radiation_probe x-ray
_diffrn_radiation_type CuK\a
_diffrn_radiation_wavelength 1.54178
_diffrn_reflns_av_R_equivalents 0.0152
_diffrn_reflns_av_sigmaI/netI 0.0183
_diffrn_reflns_limit_h_max 11
_diffrn_reflns_limit_h_min -8
_diffrn_reflns_limit_k_max 15
_diffrn_reflns_limit_k_min -17
_diffrn_reflns_limit_l_max 14
_diffrn_reflns_limit_l_min -14
_diffrn_reflns_number 6441
_diffrn_reflns_theta_full 70.00
_diffrn_reflns_theta_max 71.61
_diffrn_reflns_theta_min 4.52
_diffrn_source 'fine-focus sealed tube'
_exptl_absorpt_coefficient_mu 0.837
_exptl_absorpt_correction_T_max 1.00000
_exptl_absorpt_correction_T_min 0.78851
_exptl_absorpt_correction_type multi-scan
_exptl_absorpt_process_details
;
CrysAlisPro, Oxford Diffraction Ltd.,
Version 1.171.33.66 (release 28-04-2010 CrysAlis171 .NET)
(compiled Apr 28 2010,14:27:37)
Empirical absorption correction using spherical harmonics,
implemented in SCALE3 ABSPACK scaling algorithm.
;
_exptl_crystal_colour colorless
_exptl_crystal_density_diffrn 1.401
_exptl_crystal_density_method 'not measured'
_exptl_crystal_description parallelepiped
_exptl_crystal_F_000 712
_exptl_crystal_size_max 0.72
_exptl_crystal_size_mid 0.68
_exptl_crystal_size_min 0.58
_refine_diff_density_max 0.223
_refine_diff_density_min -0.264
_refine_diff_density_rms 0.034
_refine_ls_extinction_coef 0.0084(7)
_refine_ls_extinction_expression Fc^*^=kFc[1+0.001xFc^2^\l^3^/sin(2\q)]^-1/4^
_refine_ls_extinction_method SHELXL
_refine_ls_goodness_of_fit_ref 1.074
_refine_ls_hydrogen_treatment constr
_refine_ls_matrix_type full
_refine_ls_number_parameters 227
_refine_ls_number_reflns 3056
_refine_ls_number_restraints 0
_refine_ls_restrained_S_all 1.074
_refine_ls_R_factor_all 0.0471
_refine_ls_R_factor_gt 0.0394
_refine_ls_shift/su_max 0.000
_refine_ls_shift/su_mean 0.000
_refine_ls_structure_factor_coef Fsqd
_refine_ls_weighting_details 'calc w=1/[\s^2^(Fo^2^)+(0.0641P)^2^+0.2197P] where P=(Fo^2^+2Fc^2^)/3'
_refine_ls_weighting_scheme calc
_refine_ls_wR_factor_gt 0.1102
_refine_ls_wR_factor_ref 0.1145
_reflns_number_gt 2535
_reflns_number_total 3056
_reflns_threshold_expression >2sigma(I)
_cod_data_source_file c2ra22799a.txt
_cod_data_source_block tmapho
_cod_original_sg_symbol_H-M 'P 21/c'
_cod_database_code 7238792

loop_
_symmetry_equiv_pos_as_xyz
'x, y, z'
'-x, y+1/2, -z+1/2'
'-x, -y, -z'
'x, -y-1/2, z-1/2'

loop_
_atom_site_label
_atom_site_type_symbol
_atom_site_fract_x
_atom_site_fract_y
_atom_site_fract_z
_atom_site_U_iso_or_equiv
_atom_site_adp_type
_atom_site_occupancy
_atom_site_symmetry_multiplicity
_atom_site_calc_flag
_atom_site_refinement_flags
O1 O 0.99487(14) 0.04353(10) 0.69337(12) 0.0743(4) Uani 1 1 d .
O2 O 0.71318(10) 0.08012(8) 0.06791(8) 0.0453(3) Uani 1 1 d .
O3 O 0.52641(10) 0.21993(8) 0.05563(8) 0.0478(3) Uani 1 1 d .
O4 O 0.50412(12) 0.35330(9) 0.21713(10) 0.0619(4) Uani 1 1 d .
N1 N 1.04243(14) 0.26737(10) 0.53015(11) 0.0525(4) Uani 1 1 d .
N2 N 0.97002(15) 0.28416(10) 0.43821(12) 0.0536(4) Uani 1 1 d .
N3 N 0.87990(12) 0.20995(9) 0.42554(10) 0.0424(3) Uani 1 1 d .
C1 C 0.99936(14) 0.18350(11) 0.57479(12) 0.0414(3) Uani 1 1 d .
C2 C 1.05225(17) 0.13570(13) 0.67809(13) 0.0508(4) Uani 1 1 d .
H2B H 1.1508 0.1298 0.6733 0.061 Uiso 1 1 calc R
H2C H 1.0318 0.1756 0.7430 0.061 Uiso 1 1 calc R
C3 C 0.88203(15) 0.01072(12) 0.63724(13) 0.0452(4) Uani 1 1 d .
C4 C 0.82644(18) -0.07469(13) 0.67524(15) 0.0566(4) Uani 1 1 d .
H4A H 0.8639 -0.1053 0.7381 0.068 Uiso 1 1 calc R
C5 C 0.71561(19) -0.11470(14) 0.62028(15) 0.0602(5) Uani 1 1 d .
H5A H 0.6795 -0.1728 0.6456 0.072 Uiso 1 1 calc R
C6 C 0.65776(19) -0.06936(14) 0.52807(15) 0.0606(5) Uani 1 1 d .
H6A H 0.5824 -0.0965 0.4917 0.073 Uiso 1 1 calc R
C7 C 0.71224(17) 0.01650(13) 0.48999(13) 0.0532(4) Uani 1 1 d .
H7A H 0.6721 0.0474 0.4285 0.064 Uiso 1 1 calc R
C8 C 0.82620(14) 0.05745(11) 0.54213(11) 0.0398(3) Uani 1 1 d .
C9 C 0.89574(14) 0.14570(10) 0.51104(11) 0.0377(3) Uani 1 1 d .
C10 C 0.78818(14) 0.21107(10) 0.32967(11) 0.0393(3) Uani 1 1 d .
C11 C 0.80074(14) 0.14120(10) 0.24719(11) 0.0392(3) Uani 1 1 d .
H11A H 0.8671 0.0934 0.2531 0.047 Uiso 1 1 calc R
C12 C 0.71170(14) 0.14424(10) 0.15522(11) 0.0361(3) Uani 1 1 d .
C13 C 0.61197(14) 0.21583(10) 0.14796(11) 0.0384(3) Uani 1 1 d .
C14 C 0.60416(15) 0.28615(11) 0.23196(12) 0.0422(3) Uani 1 1 d .
C15 C 0.69307(15) 0.28395(11) 0.32385(12) 0.0436(4) Uani 1 1 d .
H15A H 0.6884 0.3306 0.3800 0.052 Uiso 1 1 calc R
C16 C 0.82424(17) 0.01393(13) 0.06312(15) 0.0559(4) Uani 1 1 d .
H16A H 0.8135 -0.0268 -0.0018 0.084 Uiso 1 1 calc R
H16B H 0.8255 -0.0251 0.1300 0.084 Uiso 1 1 calc R
H16C H 0.9085 0.0490 0.0580 0.084 Uiso 1 1 calc R
C17 C 0.39346(18) 0.18296(17) 0.07400(17) 0.0702(6) Uani 1 1 d .
H17A H 0.3403 0.1883 0.0059 0.105 Uiso 1 1 calc R
H17B H 0.3504 0.2192 0.1328 0.105 Uiso 1 1 calc R
H17C H 0.3996 0.1163 0.0958 0.105 Uiso 1 1 calc R
C18 C 0.5072(2) 0.43554(14) 0.28770(17) 0.0693(5) Uani 1 1 d .
H18A H 0.4316 0.4769 0.2692 0.104 Uiso 1 1 calc R
H18B H 0.5913 0.4699 0.2769 0.104 Uiso 1 1 calc R
H18C H 0.5009 0.4156 0.3650 0.104 Uiso 1 1 calc R

loop_
_atom_site_aniso_label
_atom_site_aniso_U_11
_atom_site_aniso_U_22
_atom_site_aniso_U_33
_atom_site_aniso_U_23
_atom_site_aniso_U_13
_atom_site_aniso_U_12
O1 0.0742(8) 0.0706(8) 0.0773(9) 0.0256(7) -0.0435(7) -0.0098(7)
O2 0.0506(6) 0.0483(6) 0.0368(5) -0.0074(4) -0.0078(4) 0.0094(5)
O3 0.0453(6) 0.0637(7) 0.0341(5) 0.0025(5) -0.0096(4) 0.0094(5)
O4 0.0645(7) 0.0628(7) 0.0581(7) -0.0130(6) -0.0165(6) 0.0305(6)
N1 0.0529(8) 0.0566(8) 0.0475(7) -0.0013(6) -0.0153(6) -0.0037(6)
N2 0.0579(8) 0.0525(8) 0.0502(8) 0.0039(6) -0.0158(6) -0.0076(6)
N3 0.0451(7) 0.0459(7) 0.0361(6) 0.0005(5) -0.0096(5) 0.0006(5)
C1 0.0399(7) 0.0491(8) 0.0350(7) -0.0060(6) -0.0069(5) 0.0056(6)
C2 0.0512(9) 0.0625(10) 0.0385(8) -0.0025(7) -0.0128(6) 0.0032(7)
C3 0.0441(8) 0.0507(9) 0.0407(7) -0.0014(7) -0.0040(6) 0.0087(7)
C4 0.0631(10) 0.0568(10) 0.0500(9) 0.0097(8) -0.0014(8) 0.0066(8)
C5 0.0692(11) 0.0558(10) 0.0559(10) 0.0021(8) 0.0079(8) -0.0075(9)
C6 0.0614(11) 0.0685(11) 0.0518(10) -0.0043(8) -0.0034(8) -0.0166(9)
C7 0.0551(9) 0.0651(11) 0.0391(8) 0.0027(7) -0.0082(7) -0.0085(8)
C8 0.0407(7) 0.0465(8) 0.0323(7) -0.0042(6) -0.0013(5) 0.0053(6)
C9 0.0384(7) 0.0452(8) 0.0295(6) -0.0037(6) -0.0051(5) 0.0072(6)
C10 0.0408(7) 0.0455(8) 0.0316(6) 0.0032(6) -0.0067(5) 0.0009(6)
C11 0.0401(7) 0.0409(7) 0.0365(7) 0.0026(6) -0.0054(5) 0.0066(6)
C12 0.0389(7) 0.0393(7) 0.0300(6) 0.0022(5) -0.0006(5) 0.0004(6)
C13 0.0385(7) 0.0474(8) 0.0292(6) 0.0046(6) -0.0032(5) 0.0042(6)
C14 0.0428(8) 0.0471(8) 0.0366(7) 0.0026(6) -0.0025(6) 0.0102(6)
C15 0.0492(8) 0.0476(8) 0.0338(7) -0.0040(6) -0.0041(6) 0.0068(6)
C16 0.0568(10) 0.0522(9) 0.0585(10) -0.0141(8) -0.0068(8) 0.0130(8)
C17 0.0564(11) 0.0837(14) 0.0701(12) 0.0112(11) -0.0227(9) -0.0132(10)
C18 0.0850(13) 0.0579(11) 0.0650(12) -0.0093(9) -0.0044(10) 0.0292(10)

loop_
_atom_type_symbol
_atom_type_description
_atom_type_scat_dispersion_real
_atom_type_scat_dispersion_imag
_atom_type_scat_source
C C 0.0181 0.0091 'International Tables Vol C Tables 4.2.6.8 and 6.1.1.4'
H H 0.0000 0.0000 'International Tables Vol C Tables 4.2.6.8 and 6.1.1.4'
N N 0.0311 0.0180 'International Tables Vol C Tables 4.2.6.8 and 6.1.1.4'
O O 0.0492 0.0322 'International Tables Vol C Tables 4.2.6.8 and 6.1.1.4'

loop_
_geom_angle_atom_site_label_1
_geom_angle_atom_site_label_2
_geom_angle_atom_site_label_3
_geom_angle
C3 O1 C2 124.22(12)
C12 O2 C16 117.60(11)
C13 O3 C17 114.56(12)
C14 O4 C18 117.57(13)
N2 N1 C1 108.10(12)
N1 N2 N3 107.52(12)
N2 N3 C9 110.08(11)
N2 N3 C10 118.45(12)
C9 N3 C10 131.47(12)
N1 C1 C9 110.31(13)
N1 C1 C2 127.08(14)
C9 C1 C2 122.61(15)
O1 C2 C1 112.05(13)
O1 C2 H2B 109.2
C1 C2 H2B 109.2
O1 C2 H2C 109.2
C1 C2 H2C 109.2
H2B C2 H2C 107.9
O1 C3 C4 116.54(14)
O1 C3 C8 123.05(15)
C4 C3 C8 120.36(15)
C3 C4 C5 120.12(16)
C3 C4 H4A 119.9
C5 C4 H4A 119.9
C6 C5 C4 120.54(17)
C6 C5 H5A 119.7
C4 C5 H5A 119.7
C5 C6 C7 119.68(17)
C5 C6 H6A 120.2
C7 C6 H6A 120.2
C6 C7 C8 121.07(16)
C6 C7 H7A 119.5
C8 C7 H7A 119.5
C7 C8 C3 118.20(15)
C7 C8 C9 127.41(14)
C3 C8 C9 114.38(13)
N3 C9 C1 103.98(13)
N3 C9 C8 133.88(12)
C1 C9 C8 122.10(13)
C15 C10 C11 122.92(13)
C15 C10 N3 117.62(12)
C11 C10 N3 119.45(12)
C10 C11 C12 118.35(13)
C10 C11 H11A 120.8
C12 C11 H11A 120.8
O2 C12 C13 115.40(12)
O2 C12 C11 124.38(12)
C13 C12 C11 120.22(13)
O3 C13 C12 119.99(12)
O3 C13 C14 120.22(12)
C12 C13 C14 119.71(13)
O4 C14 C15 124.13(13)
O4 C14 C13 115.41(13)
C15 C14 C13 120.45(13)
C10 C15 C14 118.32(13)
C10 C15 H15A 120.8
C14 C15 H15A 120.8
O2 C16 H16A 109.5
O2 C16 H16B 109.5
H16A C16 H16B 109.5
O2 C16 H16C 109.5
H16A C16 H16C 109.5
H16B C16 H16C 109.5
O3 C17 H17A 109.5
O3 C17 H17B 109.5
H17A C17 H17B 109.5
O3 C17 H17C 109.5
H17A C17 H17C 109.5
H17B C17 H17C 109.5
O4 C18 H18A 109.5
O4 C18 H18B 109.5
H18A C18 H18B 109.5
O4 C18 H18C 109.5
H18A C18 H18C 109.5
H18B C18 H18C 109.5

loop_
_geom_bond_atom_site_label_1
_geom_bond_atom_site_label_2
_geom_bond_distance
O1 C3 1.3620(19)
O1 C2 1.407(2)
O2 C12 1.3649(16)
O2 C16 1.4235(18)
O3 C13 1.3735(16)
O3 C17 1.417(2)
O4 C14 1.3606(17)
O4 C18 1.414(2)
N1 N2 1.3157(18)
N1 C1 1.346(2)
N2 N3 1.3618(18)
N3 C9 1.3573(18)
N3 C10 1.4421(17)
C1 C9 1.3637(19)
C1 C2 1.482(2)
C2 H2B 0.9700
C2 H2C 0.9700
C3 C4 1.380(2)
C3 C8 1.407(2)
C4 C5 1.377(3)
C4 H4A 0.9300
C5 C6 1.378(3)
C5 H5A 0.9300
C6 C7 1.381(2)
C6 H6A 0.9300
C7 C8 1.391(2)
C7 H7A 0.9300
C8 C9 1.449(2)
C10 C15 1.374(2)
C10 C11 1.383(2)
C11 C12 1.3904(18)
C11 H11A 0.9300
C12 C13 1.3934(19)
C13 C14 1.396(2)
C14 C15 1.389(2)
C15 H15A 0.9300
C16 H16A 0.9600
C16 H16B 0.9600
C16 H16C 0.9600
C17 H17A 0.9600
C17 H17B 0.9600
C17 H17C 0.9600
C18 H18A 0.9600
C18 H18B 0.9600
C18 H18C 0.9600
